data_7150219
loop_
_publ_author_name
'Ohta, Eisuke'
'Higuchi, Hiroki'
'Kawai, Hidetoshi'
'Fujiwara, Kenshu'
'Suzuki, Takanori'

_publ_section_title
;
 Butane-1,4-diyl dications stabilized by steric factors:
 electrochiroptical response systems based on reversible
 interconversion between dihydro[5]helicene-type electron acceptors and
 electron-donating 1,1'-binaphthyls.
;
_journal_issue 16
_journal_name_full 'Organic &amp; biomolecular chemistry'
_journal_page_first 3024
_journal_page_last 3031
_journal_paper_doi 10.1039/b506435j
_journal_volume 3
_journal_year 2005
_chemical_formula_sum 'C50 H32 Cl6 O3'
_chemical_formula_weight 893.52
_space_group_IT_number 2
_symmetry_cell_setting triclinic
_symmetry_Int_Tables_number 2
_symmetry_space_group_name_Hall '-P 1'
_symmetry_space_group_name_H-M 'P -1'
_cell_angle_alpha 86.02(1)
_cell_angle_beta 89.83(1)
_cell_angle_gamma 64.63(1)
_cell_formula_units_Z 2
_cell_length_a 11.219(4)
_cell_length_b 12.480(5)
_cell_length_c 16.557(7)
_cell_measurement_reflns_used 6640
_cell_measurement_temperature 293.1
_cell_measurement_theta_max 27.5
_cell_measurement_theta_min 3.1
_cell_volume 2088.7(14)
_computing_cell_refinement CRYSTALCLEAR
_computing_data_collection CRYSTALCLEAR
_computing_data_reduction 'teXsan Ver. 1.11'
_computing_publication_material 'teXsan Ver. 1.11'
_computing_structure_refinement 'teXsan Ver. 1.10'
_computing_structure_solution SIR92
_diffrn_detector_area_resol_mean 14.71
_diffrn_measured_fraction_theta_full 0.8972
_diffrn_measured_fraction_theta_max 0.8972
_diffrn_measurement_device_type 'Rigaku/MSC Mercury CCD'
_diffrn_measurement_method \w
_diffrn_radiation_type 'Mo K\a'
_diffrn_radiation_wavelength 0.7107
_diffrn_reflns_av_R_equivalents 0.017
_diffrn_reflns_limit_h_max 14
_diffrn_reflns_limit_h_min -11
_diffrn_reflns_limit_k_max 15
_diffrn_reflns_limit_k_min -15
_diffrn_reflns_limit_l_max 21
_diffrn_reflns_limit_l_min -14
_diffrn_reflns_number 11080
_diffrn_reflns_theta_full 27.00
_diffrn_reflns_theta_max 27.00
_exptl_absorpt_coefficient_mu 0.455
_exptl_absorpt_correction_T_max 0.872
_exptl_absorpt_correction_T_min 0.872
_exptl_absorpt_correction_type none
_exptl_crystal_colour Colorless
_exptl_crystal_density_diffrn 1.421
_exptl_crystal_density_method 'not measured'
_exptl_crystal_description Block
_exptl_crystal_size_max 0.300
_exptl_crystal_size_mid 0.300
_exptl_crystal_size_min 0.300
_refine_diff_density_max 0.80
_refine_diff_density_min -0.70
_refine_ls_extinction_method none
_refine_ls_goodness_of_fit_ref 1.357
_refine_ls_hydrogen_treatment noref
_refine_ls_number_parameters 532
_refine_ls_number_reflns 8156
_refine_ls_R_factor_gt 0.0676
_refine_ls_shift/su_max 0.0002
_refine_ls_structure_factor_coef Fsqd
_refine_ls_weighting_details 'w = 1/[\s^2^(Fo^2^) + (0.05000(Max(Fo^2^,0) + 2Fc^2^)/3)^2^]'
_refine_ls_weighting_scheme calc
_refine_ls_wR_factor_ref 0.1756
_reflns_number_gt 5013
_reflns_number_total 8173
_reflns_threshold_expression F^2^>2.0\s(F^2^)
_cod_data_source_file b506435j.txt
_cod_data_source_block '_040224r'
_cod_original_cell_volume 2088.6(1)
_cod_original_sg_symbol_H-M 'P -1 '
_cod_original_formula_sum 'C50 H32 Cl6 O3 '
_cod_database_code 7150219

loop_
_symmetry_equiv_pos_as_xyz
x,y,z
-x,-y,-z

loop_
_atom_site_label
_atom_site_type_symbol
_atom_site_fract_x
_atom_site_fract_y
_atom_site_fract_z
_atom_site_U_iso_or_equiv
_atom_site_adp_type
_atom_site_occupancy
_atom_site_calc_flag
_atom_site_refinement_flags
_atom_site_disorder_assembly
_atom_site_disorder_group
Cl(1) Cl -0.9685(1) -0.9088(1) -0.75050(8) 0.1057(5) Uani 1.00 d . . .
Cl(2) Cl -0.9317(1) -1.0655(1) -0.60929(8) 0.1100(5) Uani 1.00 d . . .
Cl(3) Cl -0.7102(1) -1.0412(1) -0.6782(1) 0.1191(6) Uani 1.00 d . . .
Cl(4) Cl -1.0712(1) -0.5653(1) -0.65768(10) 0.1218(6) Uani 1.00 d . . .
Cl(5) Cl -0.9701(2) -0.7425(2) -0.5274(1) 0.1788(9) Uani 1.00 d . . .
Cl(6) Cl -0.8185(2) -0.6177(2) -0.58816(10) 0.1372(7) Uani 1.00 d . . .
O(1) O -0.9716(2) -0.1267(2) -0.9090(1) 0.0477(6) Uani 1.00 d . . .
O(2) O -0.3484(2) -0.3722(2) -0.7137(1) 0.0493(7) Uani 1.00 d . . .
O(3) O -0.7246(2) -0.2882(2) -0.8023(1) 0.0334(5) Uani 1.00 d . . .
C(1) C -0.6507(3) -0.6882(2) -0.7992(2) 0.0315(7) Uani 1.00 d . . .
C(2) C -0.7524(3) -0.5762(2) -0.8171(2) 0.0320(7) Uani 1.00 d . . .
C(3) C -0.8698(3) -0.5625(3) -0.8572(2) 0.0404(8) Uani 1.00 d . . .
C(4) C -0.8806(3) -0.6592(3) -0.8841(2) 0.0454(9) Uani 1.00 d . . .
C(5) C -0.7725(3) -0.7722(3) -0.8779(2) 0.0418(9) Uani 1.00 d . . .
C(6) C -0.7762(4) -0.8699(3) -0.9157(2) 0.060(1) Uani 1.00 d . . .
C(7) C -0.6681(4) -0.9741(3) -0.9163(2) 0.070(1) Uani 1.00 d . . .
C(8) C -0.5501(4) -0.9876(3) -0.8803(2) 0.061(1) Uani 1.00 d . . .
C(9) C -0.5424(3) -0.8979(3) -0.8413(2) 0.0453(9) Uani 1.00 d . . .
C(10) C -0.6545(3) -0.7879(2) -0.8368(2) 0.0344(8) Uani 1.00 d . . .
C(11) C -0.5372(3) -0.6993(2) -0.7468(2) 0.0324(7) Uani 1.00 d . . .
C(12) C -0.4962(3) -0.6084(2) -0.7535(2) 0.0314(7) Uani 1.00 d . . .
C(13) C -0.3743(3) -0.6264(3) -0.7173(2) 0.0382(8) Uani 1.00 d . . .
C(14) C -0.3023(3) -0.7264(3) -0.6689(2) 0.0398(8) Uani 1.00 d . . .
C(15) C -0.3525(3) -0.8110(3) -0.6492(2) 0.0391(8) Uani 1.00 d . . .
C(16) C -0.2898(3) -0.9051(3) -0.5891(2) 0.0498(9) Uani 1.00 d . . .
C(17) C -0.3428(4) -0.9816(3) -0.5665(2) 0.056(1) Uani 1.00 d . . .
C(18) C -0.4622(4) -0.9673(3) -0.6025(2) 0.053(1) Uani 1.00 d . . .
C(19) C -0.5253(3) -0.8783(3) -0.6615(2) 0.0424(9) Uani 1.00 d . . .
C(20) C -0.4719(3) -0.7977(2) -0.6881(2) 0.0344(7) Uani 1.00 d . . .
C(21) C -0.7296(3) -0.4736(2) -0.7905(2) 0.0303(7) Uani 1.00 d . . .
C(22) C -0.8058(3) -0.3473(2) -0.8299(2) 0.0312(7) Uani 1.00 d . . .
C(23) C -0.9418(3) -0.2746(2) -0.7993(2) 0.0341(8) Uani 1.00 d . . .
C(24) C -0.9956(3) -0.3067(3) -0.7300(2) 0.0411(9) Uani 1.00 d . . .
C(25) C -1.1178(3) -0.2295(3) -0.7036(2) 0.0493(10) Uani 1.00 d . . .
C(26) C -1.1881(3) -0.1202(3) -0.7459(2) 0.054(1) Uani 1.00 d . . .
C(27) C -1.1389(3) -0.0874(3) -0.8140(2) 0.0491(9) Uani 1.00 d . . .
C(28) C -1.0166(3) -0.1646(3) -0.8400(2) 0.0389(8) Uani 1.00 d . . .
C(29) C -0.8865(3) -0.2151(3) -0.9553(2) 0.0389(8) Uani 1.00 d . . .
C(30) C -0.8792(3) -0.1807(3) -1.0357(2) 0.0486(9) Uani 1.00 d . . .
C(31) C -0.8036(3) -0.2659(3) -1.0869(2) 0.0505(10) Uani 1.00 d . . .
C(32) C -0.7391(3) -0.3839(3) -1.0569(2) 0.0461(9) Uani 1.00 d . . .
C(33) C -0.7434(3) -0.4153(3) -0.9756(2) 0.0373(8) Uani 1.00 d . . .
C(34) C -0.8136(3) -0.3303(2) -0.9216(2) 0.0323(7) Uani 1.00 d . . .
C(35) C -0.5859(2) -0.4942(2) -0.8003(2) 0.0299(7) Uani 1.00 d . . .
C(36) C -0.5895(3) -0.3723(2) -0.7791(2) 0.0305(7) Uani 1.00 d . . .
C(37) C -0.4941(3) -0.3402(2) -0.8291(2) 0.0328(7) Uani 1.00 d . . .
C(38) C -0.5168(3) -0.3077(3) -0.9122(2) 0.0402(9) Uani 1.00 d . . .
C(39) C -0.4225(4) -0.2894(3) -0.9583(2) 0.0491(10) Uani 1.00 d . . .
C(40) C -0.3053(4) -0.3032(3) -0.9235(2) 0.055(1) Uani 1.00 d . . .
C(41) C -0.2827(3) -0.3317(3) -0.8417(2) 0.053(1) Uani 1.00 d . . .
C(42) C -0.3783(3) -0.3475(3) -0.7952(2) 0.0391(9) Uani 1.00 d . . .
C(43) C -0.4495(3) -0.3626(3) -0.6626(2) 0.0419(9) Uani 1.00 d . . .
C(44) C -0.4243(3) -0.3563(3) -0.5817(2) 0.058(1) Uani 1.00 d . . .
C(45) C -0.5179(4) -0.3485(4) -0.5260(2) 0.066(1) Uani 1.00 d . . .
C(46) C -0.6366(3) -0.3447(3) -0.5507(2) 0.057(1) Uani 1.00 d . . .
C(47) C -0.6623(3) -0.3502(3) -0.6317(2) 0.0416(9) Uani 1.00 d . . .
C(48) C -0.5667(3) -0.3621(2) -0.6898(2) 0.0352(8) Uani 1.00 d . . .
C(49) C -0.8612(4) -1.0419(3) -0.6978(2) 0.061(1) Uani 1.00 d . . .
C(50) C -0.9303(5) -0.6744(5) -0.6122(3) 0.109(2) Uani 1.00 d . . .
H(1) H -0.9417 -0.4847 -0.8657 0.0481 Uiso 1.00 calc . . .
H(2) H -0.9643 -0.6497 -0.9071 0.0528 Uiso 1.00 calc . . .
H(3) H -0.8584 -0.8606 -0.9421 0.0697 Uiso 1.00 calc . . .
H(4) H -0.6717 -1.0382 -0.9435 0.0811 Uiso 1.00 calc . . .
H(5) H -0.4725 -1.0624 -0.8822 0.0733 Uiso 1.00 calc . . .
H(6) H -0.4597 -0.9090 -0.8166 0.0542 Uiso 1.00 calc . . .
H(7) H -0.3421 -0.5659 -0.7267 0.0455 Uiso 1.00 calc . . .
H(8) H -0.2169 -0.7401 -0.6483 0.0478 Uiso 1.00 calc . . .
H(9) H -0.2075 -0.9153 -0.5643 0.0595 Uiso 1.00 calc . . .
H(10) H -0.2991 -1.0452 -0.5253 0.0670 Uiso 1.00 calc . . .
H(11) H -0.5009 -1.0211 -0.5849 0.0618 Uiso 1.00 calc . . .
H(12) H -0.6078 -0.8694 -0.6859 0.0514 Uiso 1.00 calc . . .
H(13) H -0.7452 -0.4701 -0.7332 0.0376 Uiso 1.00 calc . . .
H(14) H -0.9469 -0.3827 -0.7010 0.0497 Uiso 1.00 calc . . .
H(15) H -1.1537 -0.2517 -0.6558 0.0593 Uiso 1.00 calc . . .
H(16) H -1.2732 -0.0674 -0.7267 0.0642 Uiso 1.00 calc . . .
H(17) H -1.1882 -0.0122 -0.8438 0.0585 Uiso 1.00 calc . . .
H(18) H -0.9268 -0.0987 -1.0557 0.0564 Uiso 1.00 calc . . .
H(19) H -0.7951 -0.2434 -1.1427 0.0606 Uiso 1.00 calc . . .
H(20) H -0.6904 -0.4440 -1.0933 0.0545 Uiso 1.00 calc . . .
H(21) H -0.6984 -0.4974 -0.9558 0.0449 Uiso 1.00 calc . . .
H(22) H -0.5667 -0.5029 -0.8571 0.0366 Uiso 1.00 calc . . .
H(23) H -0.5984 -0.2988 -0.9374 0.0482 Uiso 1.00 calc . . .
H(24) H -0.4412 -0.2670 -1.0164 0.0604 Uiso 1.00 calc . . .
H(25) H -0.2395 -0.2928 -0.9565 0.0657 Uiso 1.00 calc . . .
H(26) H -0.2002 -0.3417 -0.8164 0.0624 Uiso 1.00 calc . . .
H(27) H -0.3403 -0.3586 -0.5648 0.0693 Uiso 1.00 calc . . .
H(28) H -0.5009 -0.3456 -0.4688 0.0788 Uiso 1.00 calc . . .
H(29) H -0.7031 -0.3391 -0.5117 0.0680 Uiso 1.00 calc . . .
H(30) H -0.7471 -0.3442 -0.6491 0.0506 Uiso 1.00 calc . . .
H(31) H -0.8463 -1.1058 -0.7324 0.0728 Uiso 1.00 calc . . .
H(32) H -0.8891 -0.7343 -0.6536 0.1281 Uiso 1.00 calc . . .

loop_
_atom_site_aniso_label
_atom_site_aniso_U_11
_atom_site_aniso_U_22
_atom_site_aniso_U_33
_atom_site_aniso_U_12
_atom_site_aniso_U_13
_atom_site_aniso_U_23
Cl(1) 0.1041(10) 0.0888(9) 0.0980(9) -0.0203(8) -0.0254(7) 0.0214(7)
Cl(2) 0.0880(9) 0.106(1) 0.1102(10) -0.0203(8) 0.0220(7) 0.0148(8)
Cl(3) 0.0710(8) 0.0887(10) 0.208(2) -0.0472(8) -0.0214(9) 0.0112(10)
Cl(4) 0.0931(10) 0.121(1) 0.151(1) -0.0546(9) -0.0486(9) 0.0565(10)
Cl(5) 0.173(2) 0.170(2) 0.187(2) -0.083(2) -0.057(1) 0.100(2)
Cl(6) 0.0862(10) 0.199(2) 0.128(1) -0.066(1) -0.0268(8) 0.013(1)
O(1) 0.048(1) 0.028(1) 0.050(1) 0.0001(10) 0.0073(10) -0.0012(9)
O(2) 0.041(1) 0.067(2) 0.045(1) -0.028(1) -0.0021(10) -0.011(1)
O(3) 0.031(1) 0.0258(10) 0.039(1) -0.0081(8) -0.0016(8) -0.0044(8)
C(1) 0.031(1) 0.030(1) 0.032(1) -0.011(1) 0.002(1) -0.003(1)
C(2) 0.031(1) 0.029(1) 0.034(1) -0.012(1) 0.001(1) -0.002(1)
C(3) 0.030(2) 0.033(2) 0.052(2) -0.009(1) -0.003(1) -0.002(1)
C(4) 0.038(2) 0.044(2) 0.055(2) -0.018(2) -0.008(1) -0.003(1)
C(5) 0.047(2) 0.038(2) 0.043(2) -0.021(1) 0.000(1) -0.005(1)
C(6) 0.068(2) 0.051(2) 0.070(2) -0.033(2) -0.009(2) -0.011(2)
C(7) 0.087(3) 0.041(2) 0.083(3) -0.027(2) -0.009(2) -0.019(2)
C(8) 0.069(3) 0.034(2) 0.069(2) -0.009(2) -0.001(2) -0.014(2)
C(9) 0.050(2) 0.033(2) 0.047(2) -0.012(1) -0.001(1) -0.004(1)
C(10) 0.039(2) 0.029(1) 0.033(1) -0.012(1) 0.002(1) 0.000(1)
C(11) 0.028(1) 0.030(1) 0.032(1) -0.006(1) 0.003(1) -0.003(1)
C(12) 0.029(1) 0.030(1) 0.031(1) -0.008(1) 0.001(1) -0.003(1)
C(13) 0.032(2) 0.038(2) 0.042(2) -0.012(1) 0.002(1) -0.008(1)
C(14) 0.028(1) 0.040(2) 0.044(2) -0.008(1) -0.003(1) -0.004(1)
C(15) 0.033(2) 0.039(2) 0.031(2) -0.002(1) 0.002(1) -0.004(1)
C(16) 0.043(2) 0.049(2) 0.039(2) -0.003(2) -0.006(1) 0.001(1)
C(17) 0.057(2) 0.047(2) 0.042(2) -0.002(2) -0.002(2) 0.011(1)
C(18) 0.061(2) 0.047(2) 0.044(2) -0.018(2) 0.008(2) 0.009(1)
C(19) 0.044(2) 0.041(2) 0.037(2) -0.013(1) 0.003(1) 0.002(1)
C(20) 0.032(1) 0.033(2) 0.032(1) -0.007(1) 0.004(1) -0.004(1)
C(21) 0.026(1) 0.025(1) 0.034(1) -0.006(1) -0.002(1) -0.003(1)
C(22) 0.029(1) 0.026(1) 0.035(2) -0.008(1) -0.001(1) -0.004(1)
C(23) 0.029(1) 0.032(2) 0.038(2) -0.009(1) -0.001(1) -0.010(1)
C(24) 0.035(2) 0.041(2) 0.044(2) -0.013(1) 0.002(1) -0.006(1)
C(25) 0.039(2) 0.058(2) 0.050(2) -0.019(2) 0.009(1) -0.014(2)
C(26) 0.034(2) 0.055(2) 0.062(2) -0.006(2) 0.007(1) -0.019(2)
C(27) 0.039(2) 0.039(2) 0.053(2) 0.000(1) 0.001(1) -0.009(1)
C(28) 0.034(2) 0.032(2) 0.042(2) -0.006(1) 0.001(1) -0.009(1)
C(29) 0.036(2) 0.031(2) 0.043(2) -0.007(1) -0.001(1) -0.007(1)
C(30) 0.048(2) 0.039(2) 0.047(2) -0.008(2) -0.005(1) 0.008(1)
C(31) 0.055(2) 0.051(2) 0.035(2) -0.013(2) -0.001(1) 0.002(1)
C(32) 0.048(2) 0.043(2) 0.040(2) -0.012(2) 0.000(1) -0.009(1)
C(33) 0.039(2) 0.030(2) 0.037(2) -0.008(1) -0.004(1) -0.005(1)
C(34) 0.029(1) 0.029(1) 0.034(2) -0.009(1) -0.004(1) -0.002(1)
C(35) 0.027(1) 0.027(1) 0.032(1) -0.009(1) 0.000(1) -0.003(1)
C(36) 0.028(1) 0.028(1) 0.032(1) -0.008(1) -0.001(1) -0.005(1)
C(37) 0.035(2) 0.025(1) 0.037(2) -0.012(1) 0.004(1) -0.006(1)
C(38) 0.047(2) 0.033(2) 0.039(2) -0.016(1) 0.004(1) -0.003(1)
C(39) 0.068(2) 0.041(2) 0.042(2) -0.027(2) 0.014(2) -0.006(1)
C(40) 0.059(2) 0.050(2) 0.065(2) -0.031(2) 0.023(2) -0.011(2)
C(41) 0.044(2) 0.056(2) 0.069(2) -0.029(2) 0.012(2) -0.019(2)
C(42) 0.041(2) 0.039(2) 0.041(2) -0.019(1) 0.006(1) -0.011(1)
C(43) 0.039(2) 0.043(2) 0.040(2) -0.014(1) 0.001(1) -0.009(1)
C(44) 0.049(2) 0.073(3) 0.047(2) -0.019(2) -0.007(2) -0.019(2)
C(45) 0.065(3) 0.082(3) 0.036(2) -0.014(2) -0.005(2) -0.018(2)
C(46) 0.053(2) 0.069(3) 0.036(2) -0.012(2) 0.010(2) -0.012(2)
C(47) 0.040(2) 0.042(2) 0.036(2) -0.011(1) 0.003(1) -0.007(1)
C(48) 0.037(2) 0.030(1) 0.035(2) -0.010(1) 0.000(1) -0.005(1)
C(49) 0.060(2) 0.054(2) 0.067(2) -0.022(2) -0.006(2) -0.014(2)
C(50) 0.079(3) 0.102(4) 0.125(4) -0.018(3) -0.024(3) -0.007(3)

loop_
_atom_type_symbol
_atom_type_description
_atom_type_scat_dispersion_real
_atom_type_scat_dispersion_imag
_atom_type_scat_source
C C 0.003 0.002
;International Tables for Crystallography
(1992, Vol. C, Tables 4.2.6.8 and 6.1.1.1)
;
H H 0.000 0.000
;International Tables for Crystallography
(1992, Vol. C, Table 6.1.1.2)
;
O O 0.011 0.006
;International Tables for Crystallography
(1992, Vol. C, Tables 4.2.6.8 and 6.1.1.1)
;
Cl Cl 0.148 0.159
;International Tables for Crystallography
(1992, Vol. C, Tables 4.2.6.8 and 6.1.1.1)
;

loop_
_geom_angle_atom_site_label_1
_geom_angle_atom_site_label_2
_geom_angle_atom_site_label_3
_geom_angle
_geom_angle_site_symmetry_1
_geom_angle_site_symmetry_2
_geom_angle_site_symmetry_3
_geom_angle_publ_flag
C(28) O(1) C(29) 116.3(2) . . . yes
C(42) O(2) C(43) 117.6(2) . . . yes
C(22) O(3) C(36) 112.8(2) . . . yes
C(2) C(1) C(10) 118.4(2) . . . yes
C(2) C(1) C(11) 118.6(2) . . . yes
C(10) C(1) C(11) 122.8(2) . . . yes
C(1) C(2) C(3) 120.8(3) . . . yes
C(1) C(2) C(21) 115.8(2) . . . yes
C(3) C(2) C(21) 123.4(2) . . . yes
C(2) C(3) C(4) 120.2(3) . . . yes
C(3) C(4) C(5) 120.8(3) . . . yes
C(4) C(5) C(6) 121.4(3) . . . yes
C(4) C(5) C(10) 119.5(3) . . . yes
C(6) C(5) C(10) 119.0(3) . . . yes
C(5) C(6) C(7) 120.9(3) . . . yes
C(6) C(7) C(8) 120.2(3) . . . yes
C(7) C(8) C(9) 121.1(3) . . . yes
C(8) C(9) C(10) 120.8(3) . . . yes
C(1) C(10) C(5) 118.8(3) . . . yes
C(1) C(10) C(9) 123.1(3) . . . yes
C(5) C(10) C(9) 117.8(3) . . . yes
C(1) C(11) C(12) 118.5(2) . . . yes
C(1) C(11) C(20) 122.6(3) . . . yes
C(12) C(11) C(20) 118.8(2) . . . yes
C(11) C(12) C(13) 119.7(2) . . . yes
C(11) C(12) C(35) 117.3(2) . . . yes
C(13) C(12) C(35) 123.0(2) . . . yes
C(12) C(13) C(14) 121.2(3) . . . yes
C(13) C(14) C(15) 120.3(3) . . . yes
C(14) C(15) C(16) 121.1(3) . . . yes
C(14) C(15) C(20) 119.3(3) . . . yes
C(16) C(15) C(20) 119.6(3) . . . yes
C(15) C(16) C(17) 121.1(3) . . . yes
C(16) C(17) C(18) 119.9(3) . . . yes
C(17) C(18) C(19) 120.9(3) . . . yes
C(18) C(19) C(20) 121.0(3) . . . yes
C(11) C(20) C(15) 119.0(3) . . . yes
C(11) C(20) C(19) 123.3(3) . . . yes
C(15) C(20) C(19) 117.5(3) . . . yes
C(2) C(21) C(22) 121.5(2) . . . yes
C(2) C(21) C(35) 111.6(2) . . . yes
C(22) C(21) C(35) 102.4(2) . . . yes
O(3) C(22) C(21) 101.3(2) . . . yes
O(3) C(22) C(23) 104.5(2) . . . yes
O(3) C(22) C(34) 106.4(2) . . . yes
C(21) C(22) C(23) 117.2(2) . . . yes
C(21) C(22) C(34) 118.0(2) . . . yes
C(23) C(22) C(34) 107.7(2) . . . yes
C(22) C(23) C(24) 125.0(2) . . . yes
C(22) C(23) C(28) 117.4(3) . . . yes
C(24) C(23) C(28) 117.5(3) . . . yes
C(23) C(24) C(25) 120.4(3) . . . yes
C(24) C(25) C(26) 120.0(3) . . . yes
C(25) C(26) C(27) 120.8(3) . . . yes
C(26) C(27) C(28) 119.1(3) . . . yes
O(1) C(28) C(23) 121.2(2) . . . yes
O(1) C(28) C(27) 116.6(3) . . . yes
C(23) C(28) C(27) 122.2(3) . . . yes
O(1) C(29) C(30) 115.9(3) . . . yes
O(1) C(29) C(34) 121.1(3) . . . yes
C(30) C(29) C(34) 123.0(3) . . . yes
C(29) C(30) C(31) 119.1(3) . . . yes
C(30) C(31) C(32) 119.3(3) . . . yes
C(31) C(32) C(33) 120.4(3) . . . yes
C(32) C(33) C(34) 121.4(3) . . . yes
C(22) C(34) C(29) 116.5(2) . . . yes
C(22) C(34) C(33) 126.8(2) . . . yes
C(29) C(34) C(33) 116.2(2) . . . yes
C(12) C(35) C(21) 109.6(2) . . . yes
C(12) C(35) C(36) 120.8(2) . . . yes
C(21) C(35) C(36) 102.5(2) . . . yes
O(3) C(36) C(35) 102.6(2) . . . yes
O(3) C(36) C(37) 109.2(2) . . . yes
O(3) C(36) C(48) 108.2(2) . . . yes
C(35) C(36) C(37) 111.9(2) . . . yes
C(35) C(36) C(48) 115.4(2) . . . yes
C(37) C(36) C(48) 109.2(2) . . . yes
C(36) C(37) C(38) 121.4(2) . . . yes
C(36) C(37) C(42) 121.3(2) . . . yes
C(38) C(37) C(42) 117.3(3) . . . yes
C(37) C(38) C(39) 120.4(3) . . . yes
C(38) C(39) C(40) 120.8(3) . . . yes
C(39) C(40) C(41) 119.6(3) . . . yes
C(40) C(41) C(42) 119.5(3) . . . yes
O(2) C(42) C(37) 122.7(3) . . . yes
O(2) C(42) C(41) 115.2(3) . . . yes
C(37) C(42) C(41) 122.2(3) . . . yes
O(2) C(43) C(44) 115.0(3) . . . yes
O(2) C(43) C(48) 122.7(3) . . . yes
C(44) C(43) C(48) 122.3(3) . . . yes
C(43) C(44) C(45) 119.4(3) . . . yes
C(44) C(45) C(46) 120.1(3) . . . yes
C(45) C(46) C(47) 120.5(3) . . . yes
C(46) C(47) C(48) 120.7(3) . . . yes
C(36) C(48) C(43) 120.7(3) . . . yes
C(36) C(48) C(47) 122.3(3) . . . yes
C(43) C(48) C(47) 117.0(3) . . . yes
Cl(1) C(49) Cl(2) 110.2(2) . . . yes
Cl(1) C(49) Cl(3) 110.8(2) . . . yes
Cl(2) C(49) Cl(3) 111.2(2) . . . yes
Cl(4) C(50) Cl(5) 109.9(3) . . . yes
Cl(4) C(50) Cl(6) 111.0(3) . . . yes
Cl(5) C(50) Cl(6) 112.1(3) . . . yes

loop_
_geom_bond_atom_site_label_1
_geom_bond_atom_site_label_2
_geom_bond_distance
_geom_bond_site_symmetry_1
_geom_bond_site_symmetry_2
_geom_bond_publ_flag
Cl(1) C(49) 1.750(4) . . yes
Cl(2) C(49) 1.730(4) . . yes
Cl(3) C(49) 1.730(4) . . yes
Cl(4) C(50) 1.715(5) . . yes
Cl(5) C(50) 1.746(6) . . yes
Cl(6) C(50) 1.742(6) . . yes
O(1) C(28) 1.382(4) . . yes
O(1) C(29) 1.388(3) . . yes
O(2) C(42) 1.374(4) . . yes
O(2) C(43) 1.382(4) . . yes
O(3) C(22) 1.485(3) . . yes
O(3) C(36) 1.460(3) . . yes
C(1) C(2) 1.387(4) . . yes
C(1) C(10) 1.446(4) . . yes
C(1) C(11) 1.494(4) . . yes
C(2) C(3) 1.414(4) . . yes
C(2) C(21) 1.503(4) . . yes
C(3) C(4) 1.368(4) . . yes
C(4) C(5) 1.409(4) . . yes
C(5) C(6) 1.425(4) . . yes
C(5) C(10) 1.421(4) . . yes
C(6) C(7) 1.346(5) . . yes
C(7) C(8) 1.391(5) . . yes
C(8) C(9) 1.364(5) . . yes
C(9) C(10) 1.416(4) . . yes
C(11) C(12) 1.393(4) . . yes
C(11) C(20) 1.434(4) . . yes
C(12) C(13) 1.416(4) . . yes
C(12) C(35) 1.506(4) . . yes
C(13) C(14) 1.361(4) . . yes
C(14) C(15) 1.414(4) . . yes
C(15) C(16) 1.414(4) . . yes
C(15) C(20) 1.427(4) . . yes
C(16) C(17) 1.356(5) . . yes
C(17) C(18) 1.403(5) . . yes
C(18) C(19) 1.366(4) . . yes
C(19) C(20) 1.420(4) . . yes
C(21) C(22) 1.532(4) . . yes
C(21) C(35) 1.530(4) . . yes
C(22) C(23) 1.510(4) . . yes
C(22) C(34) 1.516(4) . . yes
C(23) C(24) 1.406(4) . . yes
C(23) C(28) 1.390(4) . . yes
C(24) C(25) 1.386(4) . . yes
C(25) C(26) 1.386(5) . . yes
C(26) C(27) 1.368(5) . . yes
C(27) C(28) 1.384(4) . . yes
C(29) C(30) 1.382(4) . . yes
C(29) C(34) 1.390(4) . . yes
C(30) C(31) 1.385(4) . . yes
C(31) C(32) 1.388(4) . . yes
C(32) C(33) 1.382(4) . . yes
C(33) C(34) 1.399(4) . . yes
C(35) C(36) 1.569(4) . . yes
C(36) C(37) 1.520(4) . . yes
C(36) C(48) 1.525(4) . . yes
C(37) C(38) 1.399(4) . . yes
C(37) C(42) 1.380(4) . . yes
C(38) C(39) 1.389(4) . . yes
C(39) C(40) 1.374(5) . . yes
C(40) C(41) 1.372(5) . . yes
C(41) C(42) 1.393(4) . . yes
C(43) C(44) 1.385(4) . . yes
C(43) C(48) 1.388(4) . . yes
C(44) C(45) 1.371(5) . . yes
C(45) C(46) 1.375(5) . . yes
C(46) C(47) 1.384(4) . . yes
C(47) C(48) 1.404(4) . . yes
